data_7002395
loop_
_publ_author_name
'Pedrido, Rosa'
'Romero, Mar\'ia J.'
'Bermejo, Manuel R.'
'Mart\'inez-Calvo, Miguel'
'Gonz\'alez-Noya, Ana M.'
'Zaragoza, Guillermo'

_publ_section_title
;
 Coordinative trends of a tridentate thiosemicarbazone ligand:
 synthesis, characterization, luminescence studies and desulfurization
 processes
;
_journal_issue 39
_journal_name_full 'Dalton Transactions'
_journal_page_first 8329
_journal_page_last 8340
_journal_paper_doi 10.1039/b908782f
_journal_year 2009
_chemical_compound_source 'synthesis as described'
_chemical_formula_moiety 'C18 H22 N8 Pb1 S2'
_chemical_formula_sum 'C18 H22 N8 Pb S2'
_chemical_formula_weight 621.75
_chemical_name_systematic
;
?
;
_space_group_IT_number 15
_symmetry_cell_setting monoclinic
_symmetry_Int_Tables_number 15
_symmetry_space_group_name_Hall '-C 2yc'
_symmetry_space_group_name_H-M 'C 1 2/c 1'
_atom_sites_solution_hydrogens geom
_atom_sites_solution_primary direct
_atom_sites_solution_secondary difmap
_audit_conform_dict_location ftp://ftp.iucr.org/pub/cif_core.dic
_audit_conform_dict_name cif_core.dic
_audit_conform_dict_version 2.3
_audit_creation_date 2009-02-26T13:13:02-00:00
_audit_creation_method 'WinGX routine CIF_UPDATE'
_cell_angle_alpha 90
_cell_angle_beta 109.195(7)
_cell_angle_gamma 90
_cell_formula_units_Z 4
_cell_length_a 14.194(2)
_cell_length_b 13.2451(17)
_cell_length_c 12.1918(19)
_cell_measurement_reflns_used 1980
_cell_measurement_temperature 100(2)
_cell_measurement_theta_max 26.43
_cell_measurement_theta_min 2.45
_cell_measurement_wavelength 0.71073
_cell_volume 2164.6(5)
_computing_cell_refinement 'APEX2 (BRUKER AXS, 2005)'
_computing_data_collection 'APEX2 (BRUKER AXS, 2005)'
_computing_data_reduction 'APEX2 (BRUKER AXS, 2005)'
_computing_molecular_graphics 'Ortep-3 for Windows (Farrugia, 1997)'
_computing_publication_material 'WinGX publication routines (Farrugia, 1999)'
_computing_structure_refinement 'SHELXL-97 (Sheldrick, 2008)'
_computing_structure_solution 'SIR2004 (Giacovazzo et al, 2004)'
_diffrn_ambient_temperature 100(2)
_diffrn_measured_fraction_theta_full 0.98
_diffrn_measured_fraction_theta_max 0.98
_diffrn_measurement_device 'four-circle diffractometer'
_diffrn_measurement_device_type 'BRUKER APPEX-II CCD'
_diffrn_measurement_method 'omega and phi scans'
_diffrn_radiation_monochromator graphite
_diffrn_radiation_probe x-ray
_diffrn_radiation_source 'fine-focus sealed tube'
_diffrn_radiation_type MoK\a
_diffrn_radiation_wavelength 0.7107
_diffrn_reflns_av_R_equivalents 0.1159
_diffrn_reflns_av_unetI/netI 0.0813
_diffrn_reflns_limit_h_max 16
_diffrn_reflns_limit_h_min -17
_diffrn_reflns_limit_k_max 16
_diffrn_reflns_limit_k_min 0
_diffrn_reflns_limit_l_max 15
_diffrn_reflns_limit_l_min 0
_diffrn_reflns_number 10551
_diffrn_reflns_theta_full 26.47
_diffrn_reflns_theta_max 26.47
_diffrn_reflns_theta_min 2.16
_exptl_absorpt_coefficient_mu 8.009
_exptl_absorpt_correction_T_max 0.355
_exptl_absorpt_correction_T_min 0.172
_exptl_absorpt_correction_type multi-scan
_exptl_absorpt_process_details 'BRUKER SADABS'
_exptl_crystal_colour Yellow
_exptl_crystal_density_diffrn 1.908
_exptl_crystal_density_method 'not measured'
_exptl_crystal_description prism
_exptl_crystal_F_000 1200
_exptl_crystal_size_max 0.29
_exptl_crystal_size_mid 0.14
_exptl_crystal_size_min 0.13
_refine_diff_density_max 5.372
_refine_diff_density_min -4.994
_refine_diff_density_rms 0.364
_refine_ls_extinction_method none
_refine_ls_goodness_of_fit_ref 0.999
_refine_ls_hydrogen_treatment mixed
_refine_ls_matrix_type full
_refine_ls_number_parameters 136
_refine_ls_number_reflns 2200
_refine_ls_number_restraints 0
_refine_ls_restrained_S_all 0.999
_refine_ls_R_factor_all 0.0781
_refine_ls_R_factor_gt 0.0625
_refine_ls_shift/su_max 0
_refine_ls_shift/su_mean 0
_refine_ls_structure_factor_coef Fsqd
_refine_ls_weighting_details 'calc w=1/[\s^2^(Fo^2^)+(0.1119P)^2^+0.0000P] where P=(Fo^2^+2Fc^2^)/3'
_refine_ls_weighting_scheme calc
_refine_ls_wR_factor_gt 0.1557
_refine_ls_wR_factor_ref 0.1651
_reflns_number_gt 1668
_reflns_number_total 2200
_reflns_threshold_expression >2\s(I)
_cod_data_source_file b908782f.txt
_cod_data_source_block be44mj3n
_cod_database_code 7002395

loop_
_symmetry_equiv_pos_as_xyz
'x, y, z'
'-x, y, -z+1/2'
'x+1/2, y+1/2, z'
'-x+1/2, y+1/2, -z+1/2'
'-x, -y, -z'
'x, -y, z-1/2'
'-x+1/2, -y+1/2, -z'
'x+1/2, -y+1/2, z-1/2'

loop_
_atom_site_label
_atom_site_type_symbol
_atom_site_fract_x
_atom_site_fract_y
_atom_site_fract_z
_atom_site_U_iso_or_equiv
_atom_site_adp_type
_atom_site_occupancy
_atom_site_symmetry_multiplicity
_atom_site_calc_flag
_atom_site_refinement_flags
_atom_site_disorder_assembly
_atom_site_disorder_group
Pb1 Pb 0.5 0.49670(2) 0.25 0.0197(2) Uani 1 2 d S . .
N1 N 0.6937(5) 0.5467(5) 0.2428(6) 0.0267(18) Uani 1 1 d . . .
C2 C 0.7189(8) 0.5056(5) 0.1564(10) 0.022(2) Uani 1 1 d . . .
C3 C 0.8036(7) 0.5345(7) 0.1316(8) 0.030(2) Uani 1 1 d . . .
H3 H 0.8188 0.5032 0.0694 0.036 Uiso 1 1 calc R . .
C4 C 0.8640(7) 0.6060(6) 0.1945(8) 0.036(2) Uani 1 1 d . . .
H4 H 0.9212 0.6265 0.1761 0.043 Uiso 1 1 calc R . .
C5 C 0.8426(7) 0.6498(6) 0.2866(8) 0.033(2) Uani 1 1 d . . .
H5 H 0.8846 0.7001 0.3334 0.039 Uiso 1 1 calc R . .
C6 C 0.7572(7) 0.6171(6) 0.3078(8) 0.031(2) Uani 1 1 d . . .
H6 H 0.7424 0.6458 0.3716 0.038 Uiso 1 1 calc R . .
C21 C 0.6482(7) 0.4321(6) 0.0815(7) 0.025(2) Uani 1 1 d . . .
N22 N 0.5645(5) 0.4116(4) 0.0928(6) 0.0194(15) Uani 1 1 d . . .
N23 N 0.5100(5) 0.3417(8) 0.0103(5) 0.0198(19) Uani 1 1 d . . .
C24 C 0.4218(6) 0.3179(5) 0.0192(7) 0.0208(19) Uani 1 1 d . . .
S25 S 0.36705(17) 0.36268(15) 0.11710(19) 0.0275(6) Uani 1 1 d . . .
N25 N 0.3680(5) 0.2511(5) -0.0592(6) 0.0270(18) Uani 1 1 d . . .
H25 H 0.308 0.2359 -0.0579 0.032 Uiso 1 1 calc R . .
C26 C 0.4024(7) 0.2018(6) -0.1466(7) 0.028(2) Uani 1 1 d . . .
H26A H 0.44 0.2513 -0.177 0.033 Uiso 1 1 calc R . .
H26B H 0.3438 0.1798 -0.2123 0.033 Uiso 1 1 calc R . .
C27 C 0.4678(8) 0.1122(7) -0.0996(9) 0.046(3) Uani 1 1 d . . .
H27A H 0.5289 0.1343 -0.0394 0.069 Uiso 1 1 calc R . .
H27B H 0.4849 0.0793 -0.1626 0.069 Uiso 1 1 calc R . .
H27C H 0.4322 0.0642 -0.0662 0.069 Uiso 1 1 calc R . .
H21 H 0.660(8) 0.401(8) 0.022(9) 0.055 Uiso 1 1 d . . .

loop_
_atom_site_aniso_label
_atom_site_aniso_U_11
_atom_site_aniso_U_22
_atom_site_aniso_U_33
_atom_site_aniso_U_23
_atom_site_aniso_U_13
_atom_site_aniso_U_12
Pb1 0.0254(3) 0.0114(3) 0.0201(3) 0 0.0044(2) 0
N1 0.037(4) 0.017(4) 0.027(4) 0.003(3) 0.011(4) -0.001(3)
C2 0.022(5) 0.019(5) 0.024(5) 0.011(3) 0.005(4) 0.001(3)
C3 0.030(5) 0.025(4) 0.032(5) 0.005(4) 0.007(4) 0.002(4)
C4 0.030(5) 0.028(5) 0.041(6) 0.012(4) 0.000(4) -0.008(4)
C5 0.044(6) 0.023(4) 0.029(5) 0.006(4) 0.009(4) -0.011(4)
C6 0.045(6) 0.019(4) 0.026(5) 0.009(3) 0.006(4) 0.000(4)
C21 0.033(5) 0.016(4) 0.023(5) 0.000(3) 0.006(4) 0.008(4)
N22 0.026(4) 0.015(3) 0.020(4) 0.004(3) 0.011(3) -0.005(3)
N23 0.024(4) 0.021(5) 0.015(4) -0.004(3) 0.009(3) 0.005(3)
C24 0.029(5) 0.013(4) 0.022(4) -0.001(3) 0.011(4) -0.005(3)
S25 0.0375(13) 0.0221(10) 0.0242(11) -0.0059(8) 0.0121(10) -0.0082(9)
N25 0.032(4) 0.021(3) 0.023(4) -0.007(3) 0.001(3) 0.001(3)
C26 0.041(5) 0.026(4) 0.017(4) 0.001(4) 0.012(4) -0.006(4)
C27 0.060(7) 0.034(5) 0.040(6) -0.017(5) 0.012(5) 0.015(5)

loop_
_atom_type_symbol
_atom_type_description
_atom_type_scat_dispersion_real
_atom_type_scat_dispersion_imag
_atom_type_scat_source
C C 0.0033 0.0016 'International Tables Vol C Tables 4.2.6.8 and 6.1.1.4'
H H 0 0 'International Tables Vol C Tables 4.2.6.8 and 6.1.1.4'
N N 0.0061 0.0033 'International Tables Vol C Tables 4.2.6.8 and 6.1.1.4'
S S 0.1246 0.1234 'International Tables Vol C Tables 4.2.6.8 and 6.1.1.4'
Pb Pb -3.3944 10.1111 'International Tables Vol C Tables 4.2.6.8 and 6.1.1.4'
O O 0.0106 0.006 'International Tables Vol C Tables 4.2.6.8 and 6.1.1.4'

loop_
_geom_angle_atom_site_label_1
_geom_angle_atom_site_label_2
_geom_angle_atom_site_label_3
_geom_angle
_geom_angle_site_symmetry_1
_geom_angle_site_symmetry_3
_geom_angle_publ_flag
N22 Pb1 N22 129.3(3) . 2_655 ?
N22 Pb1 S25 67.95(15) . . ?
N22 Pb1 S25 79.30(14) 2_655 . ?
N22 Pb1 S25 79.30(14) . 2_655 ?
N22 Pb1 S25 67.95(15) 2_655 2_655 ?
S25 Pb1 S25 98.04(9) . 2_655 ?
C2 N1 C6 116.2(9) . . ?
N1 C2 C3 122.4(9) . . ?
N1 C2 C21 116.9(10) . . ?
C3 C2 C21 120.5(10) . . ?
C4 C3 C2 120.6(11) . . ?
C4 C3 H3 119.7 . . ?
C2 C3 H3 119.7 . . ?
C3 C4 C5 119.5(10) . . ?
C3 C4 H4 120.3 . . ?
C5 C4 H4 120.3 . . ?
C4 C5 C6 117.3(8) . . ?
C4 C5 H5 121.4 . . ?
C6 C5 H5 121.4 . . ?
N1 C6 C5 124.0(10) . . ?
N1 C6 H6 118 . . ?
C5 C6 H6 118 . . ?
N22 C21 C2 122.8(9) . . ?
N22 C21 H21 114(7) . . ?
C2 C21 H21 123(7) . . ?
C21 N22 N23 112.3(7) . . ?
C21 N22 Pb1 123.4(6) . . ?
N23 N22 Pb1 124.3(5) . . ?
C24 N23 N22 114.4(6) . . ?
N23 C24 N25 115.4(8) . . ?
N23 C24 S25 128.6(6) . . ?
N25 C24 S25 116.0(7) . . ?
C24 S25 Pb1 104.8(3) . . ?
C24 N25 C26 124.4(8) . . ?
C24 N25 H25 117.8 . . ?
C26 N25 H25 117.8 . . ?
N25 C26 C27 112.8(7) . . ?
N25 C26 H26A 109 . . ?
C27 C26 H26A 109 . . ?
N25 C26 H26B 109 . . ?
C27 C26 H26B 109 . . ?
H26A C26 H26B 107.8 . . ?
C26 C27 H27A 109.5 . . ?
C26 C27 H27B 109.5 . . ?
H27A C27 H27B 109.5 . . ?
C26 C27 H27C 109.5 . . ?
H27A C27 H27C 109.5 . . ?
H27B C27 H27C 109.5 . . ?

loop_
_geom_bond_atom_site_label_1
_geom_bond_atom_site_label_2
_geom_bond_distance
_geom_bond_site_symmetry_2
_geom_bond_publ_flag
Pb1 N22 2.634(7) . ?
Pb1 N22 2.634(7) 2_655 ?
Pb1 S25 2.707(2) . ?
Pb1 S25 2.707(2) 2_655 ?
N1 C2 1.335(14) . ?
N1 C6 1.356(10) . ?
C2 C3 1.386(16) . ?
C2 C21 1.479(13) . ?
C3 C4 1.336(12) . ?
C3 H3 0.95 . ?
C4 C5 1.383(14) . ?
C4 H4 0.95 . ?
C5 C6 1.389(13) . ?
C5 H5 0.95 . ?
C6 H6 0.95 . ?
C21 N22 1.269(11) . ?
C21 H21 0.90(11) . ?
N22 N23 1.399(10) . ?
N23 C24 1.329(10) . ?
C24 N25 1.341(9) . ?
C24 S25 1.729(9) . ?
N25 C26 1.465(11) . ?
N25 H25 0.88 . ?
C26 C27 1.500(12) . ?
C26 H26A 0.99 . ?
C26 H26B 0.99 . ?
C27 H27A 0.98 . ?
C27 H27B 0.98 . ?
C27 H27C 0.98 . ?

loop_
_geom_hbond_atom_site_label_D
_geom_hbond_atom_site_label_H
_geom_hbond_atom_site_label_A
_geom_hbond_distance_DH
_geom_hbond_distance_HA
_geom_hbond_distance_DA
_geom_hbond_angle_DHA
_geom_hbond_site_symmetry_A
N25 H25 S25 0.88 2.69 3.515(8) 157.1 7

loop_
_geom_torsion_atom_site_label_1
_geom_torsion_atom_site_label_2
_geom_torsion_atom_site_label_3
_geom_torsion_atom_site_label_4
_geom_torsion
_geom_torsion_site_symmetry_1
_geom_torsion_site_symmetry_2
_geom_torsion_site_symmetry_3
_geom_torsion_site_symmetry_4
_geom_torsion_publ_flag
C6 N1 C2 C3 -1.7(12) . . . . ?
C6 N1 C2 C21 -177.4(7) . . . . ?
N1 C2 C3 C4 -0.1(14) . . . . ?
C21 C2 C3 C4 175.5(8) . . . . ?
C2 C3 C4 C5 1.4(13) . . . . ?
C3 C4 C5 C6 -0.8(12) . . . . ?
C2 N1 C6 C5 2.3(12) . . . . ?
C4 C5 C6 N1 -1.1(12) . . . . ?
N1 C2 C21 N22 3.8(12) . . . . ?
C3 C2 C21 N22 -172.0(8) . . . . ?
C2 C21 N22 N23 178.6(7) . . . . ?
C2 C21 N22 Pb1 0.5(11) . . . . ?
N22 Pb1 N22 C21 -126.4(6) 2_655 . . . ?
S25 Pb1 N22 C21 179.8(6) . . . . ?
S25 Pb1 N22 C21 -76.9(6) 2_655 . . . ?
N22 Pb1 N22 N23 55.6(5) 2_655 . . . ?
S25 Pb1 N22 N23 1.9(5) . . . . ?
S25 Pb1 N22 N23 105.2(6) 2_655 . . . ?
C21 N22 N23 C24 179.9(7) . . . . ?
Pb1 N22 N23 C24 -2.0(10) . . . . ?
N22 N23 C24 N25 179.8(6) . . . . ?
N22 N23 C24 S25 0.6(12) . . . . ?
N23 C24 S25 Pb1 0.9(8) . . . . ?
N25 C24 S25 Pb1 -178.4(5) . . . . ?
N22 Pb1 S25 C24 -1.1(3) . . . . ?
N22 Pb1 S25 C24 -141.7(3) 2_655 . . . ?
S25 Pb1 S25 C24 -76.1(3) 2_655 . . . ?
N23 C24 N25 C26 2.9(11) . . . . ?
S25 C24 N25 C26 -177.8(6) . . . . ?
C24 N25 C26 C27 82.1(10) . . . . ?
